data_7024286
loop_
_publ_author_name
'Jones, Matthew B.'
'Newell, Brian S.'
'Hoffert, Wesley A.'
'Hardcastle, Kenneth I.'
'Shores, Matthew P.'
'MacBeth, Cora E.'

_publ_section_title
;
 Chelating tris(amidate) ligands: versatile scaffolds for nickel(II).
;
_journal_issue 2
_journal_name_full 'Dalton transactions (Cambridge, England : 2003)'
_journal_page_first 401
_journal_page_last 410
_journal_paper_doi 10.1039/b914301g
_journal_volume 39
_journal_year 2010
_chemical_formula_moiety 'C69 H56 N7 Ni O3 P'
_chemical_formula_sum 'C69 H56 N7 Ni O3 P'
_chemical_formula_weight 1120.89
_chemical_name_systematic
;
?
;
_space_group_IT_number 14
_symmetry_cell_setting monoclinic
_symmetry_space_group_name_Hall '-P 2ybc'
_symmetry_space_group_name_H-M 'P 1 21/c 1'
_atom_sites_solution_hydrogens geom
_atom_sites_solution_primary direct
_atom_sites_solution_secondary difmap
_audit_creation_method SHELXL-97
_cell_angle_alpha 90.00
_cell_angle_beta 90.153(17)
_cell_angle_gamma 90.00
_cell_formula_units_Z 4
_cell_length_a 10.9218(3)
_cell_length_b 25.9666(9)
_cell_length_c 20.1405(7)
_cell_measurement_reflns_used 9980
_cell_measurement_temperature 173(2)
_cell_measurement_theta_max 25.13
_cell_measurement_theta_min 2.26
_cell_volume 5711.9(3)
_computing_cell_refinement 'Bruker SMART'
_computing_data_collection 'Bruker SMART'
_computing_data_reduction 'Bruker SAINT'
_computing_molecular_graphics 'Bruker SHELXTL'
_computing_publication_material 'Bruker SHELXTL'
_computing_structure_refinement 'SHELXL-97 (Sheldrick, 1997)'
_computing_structure_solution 'SHELXS-97 (Sheldrick, 1990)'
_diffrn_ambient_temperature 173(2)
_diffrn_measured_fraction_theta_full 0.856
_diffrn_measured_fraction_theta_max 0.856
_diffrn_measurement_device_type 'CCD area detector'
_diffrn_measurement_method 'phi and omega scans'
_diffrn_radiation_monochromator graphite
_diffrn_radiation_source 'fine-focus sealed tube'
_diffrn_radiation_type MoK\a
_diffrn_radiation_wavelength 0.71073
_diffrn_reflns_av_R_equivalents 0.0786
_diffrn_reflns_av_sigmaI/netI 0.0934
_diffrn_reflns_limit_h_max 13
_diffrn_reflns_limit_h_min -13
_diffrn_reflns_limit_k_max 32
_diffrn_reflns_limit_k_min -32
_diffrn_reflns_limit_l_max 25
_diffrn_reflns_limit_l_min -25
_diffrn_reflns_number 60804
_diffrn_reflns_theta_full 26.52
_diffrn_reflns_theta_max 26.52
_diffrn_reflns_theta_min 1.28
_exptl_absorpt_coefficient_mu 0.423
_exptl_absorpt_correction_T_max 0.9201
_exptl_absorpt_correction_T_min 0.8730
_exptl_absorpt_correction_type multi-scan
_exptl_absorpt_process_details SADABS
_exptl_crystal_colour green
_exptl_crystal_density_diffrn 1.303
_exptl_crystal_density_method 'not measured'
_exptl_crystal_description block
_exptl_crystal_F_000 2344
_exptl_crystal_size_max 0.33
_exptl_crystal_size_mid 0.26
_exptl_crystal_size_min 0.20
_refine_diff_density_max 1.401
_refine_diff_density_min -0.491
_refine_diff_density_rms 0.067
_refine_ls_extinction_method none
_refine_ls_goodness_of_fit_ref 1.021
_refine_ls_hydrogen_treatment constr
_refine_ls_matrix_type full
_refine_ls_number_parameters 703
_refine_ls_number_reflns 10176
_refine_ls_number_restraints 0
_refine_ls_restrained_S_all 1.021
_refine_ls_R_factor_all 0.1053
_refine_ls_R_factor_gt 0.0673
_refine_ls_shift/su_max 0.001
_refine_ls_shift/su_mean 0.000
_refine_ls_structure_factor_coef Fsqd
_refine_ls_weighting_details 'calc w=1/[\s^2^(Fo^2^)+(0.1022P)^2^+0.0000P] where P=(Fo^2^+2Fc^2^)/3'
_refine_ls_weighting_scheme calc
_refine_ls_wR_factor_gt 0.1795
_refine_ls_wR_factor_ref 0.1910
_reflns_number_gt 6377
_reflns_number_total 10176
_reflns_threshold_expression >2sigma(I)
_cod_data_source_file b914301g.txt
_cod_data_source_block mbj_3_255s
_cod_depositor_comments
;
The following automatic conversions were performed:

'_symmetry_cell_setting' value 'Monoclinic' changed to 'monoclinic'
according to /home/saulius/struct/CIF-dictionaries/cif_core.dic
dictionary named 'cif_core.dic' version 2.4.2 from 2011-04-26.

Automatic conversion script
Id: cif_fix_values 1891 2012-01-12 08:04:46Z andrius 
;
_cod_original_sg_symbol_H-M P2(1)/c
_cod_database_code 7024286

loop_
_symmetry_equiv_pos_as_xyz
'x, y, z'
'-x, y+1/2, -z+1/2'
'-x, -y, -z'
'x, -y-1/2, z-1/2'

loop_
_atom_site_label
_atom_site_type_symbol
_atom_site_fract_x
_atom_site_fract_y
_atom_site_fract_z
_atom_site_U_iso_or_equiv
_atom_site_adp_type
_atom_site_occupancy
_atom_site_symmetry_multiplicity
_atom_site_calc_flag
_atom_site_refinement_flags
C1 C 0.3548(3) 0.92971(14) 0.87134(18) 0.0290(8) Uani 1 1 d .
C2 C 0.3523(4) 0.88811(15) 0.9138(2) 0.0363(9) Uani 1 1 d .
H2 H 0.2849 0.8836 0.9429 0.044 Uiso 1 1 calc R
C3 C 0.4463(4) 0.85328(16) 0.9143(2) 0.0444(11) Uani 1 1 d .
H3 H 0.4443 0.8247 0.9437 0.053 Uiso 1 1 calc R
C4 C 0.5433(4) 0.85967(17) 0.8723(2) 0.0461(11) Uani 1 1 d .
H4 H 0.6076 0.8350 0.8721 0.055 Uiso 1 1 calc R
C5 C 0.5488(4) 0.90196(18) 0.8296(2) 0.0412(10) Uani 1 1 d .
H5 H 0.6177 0.9062 0.8015 0.049 Uiso 1 1 calc R
C6 C 0.4550(3) 0.93771(15) 0.82792(18) 0.0332(9) Uani 1 1 d .
C7 C 0.5370(4) 0.99746(19) 0.7477(2) 0.0443(11) Uani 1 1 d .
C8 C 0.5252(4) 1.04995(19) 0.7186(2) 0.0446(11) Uani 1 1 d .
C9 C 0.6011(6) 1.0630(2) 0.6657(3) 0.0723(16) Uani 1 1 d .
H9 H 0.6601 1.0393 0.6493 0.087 Uiso 1 1 calc R
C10 C 0.5880(8) 1.1125(3) 0.6369(3) 0.106(3) Uani 1 1 d .
H10 H 0.6360 1.1210 0.5992 0.127 Uiso 1 1 calc R
C11 C 0.5092(7) 1.1481(3) 0.6614(3) 0.090(2) Uani 1 1 d .
H11 H 0.5055 1.1816 0.6425 0.109 Uiso 1 1 calc R
C12 C 0.4343(5) 1.1353(2) 0.7142(3) 0.0615(14) Uani 1 1 d .
H12 H 0.3762 1.1592 0.7308 0.074 Uiso 1 1 calc R
C13 C 0.4460(4) 1.08661(19) 0.7425(2) 0.0481(11) Uani 1 1 d .
H13 H 0.3971 1.0784 0.7800 0.058 Uiso 1 1 calc R
C14 C 0.2766(3) 1.01537(13) 0.89985(17) 0.0259(8) Uani 1 1 d .
C15 C 0.3395(3) 1.01884(14) 0.95843(18) 0.0297(8) Uani 1 1 d .
H15 H 0.3703 0.9884 0.9787 0.036 Uiso 1 1 calc R
C16 C 0.3590(3) 1.06612(15) 0.98859(19) 0.0334(9) Uani 1 1 d .
H16 H 0.4034 1.0685 1.0291 0.040 Uiso 1 1 calc R
C17 C 0.3129(4) 1.10917(15) 0.9587(2) 0.0367(9) Uani 1 1 d .
H17 H 0.3248 1.1417 0.9793 0.044 Uiso 1 1 calc R
C18 C 0.2488(4) 1.10670(14) 0.89879(19) 0.0331(9) Uani 1 1 d .
H18 H 0.2175 1.1374 0.8796 0.040 Uiso 1 1 calc R
C19 C 0.2302(3) 1.05984(14) 0.86678(18) 0.0282(8) Uani 1 1 d .
C20 C 0.1229(3) 1.08850(15) 0.76877(19) 0.0336(9) Uani 1 1 d .
C21 C 0.0649(4) 1.07225(16) 0.7049(2) 0.0389(10) Uani 1 1 d .
C22 C 0.0797(4) 1.10300(18) 0.6487(2) 0.0488(11) Uani 1 1 d .
H22 H 0.1240 1.1344 0.6520 0.059 Uiso 1 1 calc R
C23 C 0.0310(5) 1.0883(2) 0.5887(2) 0.0644(15) Uani 1 1 d .
H23 H 0.0430 1.1093 0.5507 0.077 Uiso 1 1 calc R
C24 C -0.0348(5) 1.0435(2) 0.5832(3) 0.0670(15) Uani 1 1 d .
H24 H -0.0646 1.0327 0.5411 0.080 Uiso 1 1 calc R
C25 C -0.0577(5) 1.0142(2) 0.6391(3) 0.0626(14) Uani 1 1 d .
H25 H -0.1083 0.9845 0.6362 0.075 Uiso 1 1 calc R
C26 C -0.0065(4) 1.02830(18) 0.6995(2) 0.0435(10) Uani 1 1 d .
H26 H -0.0205 1.0076 0.7376 0.052 Uiso 1 1 calc R
C27 C 0.1334(3) 0.94488(13) 0.87878(18) 0.0257(7) Uani 1 1 d .
C28 C 0.0793(3) 0.94763(14) 0.94084(18) 0.0293(8) Uani 1 1 d .
H28 H 0.1208 0.9642 0.9764 0.035 Uiso 1 1 calc R
C29 C -0.0351(4) 0.92624(14) 0.9508(2) 0.0337(9) Uani 1 1 d .
H29 H -0.0737 0.9282 0.9930 0.040 Uiso 1 1 calc R
C30 C -0.0921(4) 0.90186(15) 0.8979(2) 0.0360(9) Uani 1 1 d .
H30 H -0.1697 0.8862 0.9047 0.043 Uiso 1 1 calc R
C31 C -0.0400(4) 0.89953(15) 0.8360(2) 0.0347(9) Uani 1 1 d .
H31 H -0.0824 0.8830 0.8007 0.042 Uiso 1 1 calc R
C32 C 0.0759(3) 0.92146(13) 0.82467(19) 0.0289(8) Uani 1 1 d .
C33 C 0.1143(4) 0.89254(15) 0.7133(2) 0.0348(9) Uani 1 1 d .
C34 C 0.2048(4) 0.89208(14) 0.6577(2) 0.0354(9) Uani 1 1 d .
C35 C 0.3305(4) 0.88830(17) 0.6710(2) 0.0426(10) Uani 1 1 d .
H35 H 0.3588 0.8865 0.7156 0.051 Uiso 1 1 calc R
C36 C 0.4133(5) 0.8871(2) 0.6193(3) 0.0588(13) Uani 1 1 d .
H36 H 0.4985 0.8850 0.6286 0.071 Uiso 1 1 calc R
C37 C 0.3730(5) 0.8891(2) 0.5543(3) 0.0636(14) Uani 1 1 d .
H37 H 0.4302 0.8882 0.5189 0.076 Uiso 1 1 calc R
C38 C 0.2506(5) 0.8923(2) 0.5412(2) 0.0567(13) Uani 1 1 d .
H38 H 0.2230 0.8941 0.4965 0.068 Uiso 1 1 calc R
C39 C 0.1659(4) 0.89316(18) 0.5928(2) 0.0486(11) Uani 1 1 d .
H39 H 0.0809 0.8945 0.5830 0.058 Uiso 1 1 calc R
C40 C 0.3005(4) 1.01568(18) 0.6178(2) 0.0460(11) Uani 1 1 d .
C41 C 0.3346(7) 1.0310(3) 0.5499(3) 0.087(2) Uani 1 1 d .
H41A H 0.2934 1.0085 0.5178 0.130 Uiso 1 1 calc R
H41B H 0.4235 1.0280 0.5446 0.130 Uiso 1 1 calc R
H41C H 0.3097 1.0668 0.5421 0.130 Uiso 1 1 calc R
C42 C 0.8860(4) 0.21833(15) 0.9138(2) 0.0363(9) Uani 1 1 d .
C43 C 0.9422(4) 0.26547(17) 0.8974(2) 0.0496(11) Uani 1 1 d .
H43 H 0.9175 0.2834 0.8585 0.060 Uiso 1 1 calc R
C44 C 1.0308(5) 0.2854(2) 0.9366(3) 0.0594(13) Uani 1 1 d .
H44 H 1.0687 0.3169 0.9245 0.071 Uiso 1 1 calc R
C45 C 1.0675(4) 0.26053(19) 0.9943(3) 0.0552(12) Uani 1 1 d .
H45 H 1.1285 0.2753 1.0221 0.066 Uiso 1 1 calc R
C46 C 1.0145(5) 0.21422(18) 1.0110(2) 0.0541(12) Uani 1 1 d .
H46 H 1.0404 0.1965 1.0499 0.065 Uiso 1 1 calc R
C47 C 0.9244(4) 0.19364(16) 0.9716(2) 0.0454(11) Uani 1 1 d .
H47 H 0.8874 0.1620 0.9840 0.054 Uiso 1 1 calc R
C48 C 0.7542(4) 0.12652(15) 0.8738(2) 0.0342(9) Uani 1 1 d .
C49 C 0.8625(4) 0.09838(16) 0.8658(2) 0.0381(9) Uani 1 1 d .
H49 H 0.9377 0.1159 0.8583 0.046 Uiso 1 1 calc R
C50 C 0.8602(4) 0.04575(16) 0.8686(2) 0.0416(10) Uani 1 1 d .
H50 H 0.9339 0.0266 0.8641 0.050 Uiso 1 1 calc R
C51 C 0.7496(4) 0.02041(16) 0.8781(2) 0.0382(9) Uani 1 1 d .
H51 H 0.7469 -0.0162 0.8785 0.046 Uiso 1 1 calc R
C52 C 0.6443(4) 0.04841(16) 0.8869(2) 0.0408(10) Uani 1 1 d .
H52 H 0.5694 0.0308 0.8948 0.049 Uiso 1 1 calc R
C53 C 0.6447(4) 0.10060(16) 0.8845(2) 0.0368(9) Uani 1 1 d .
H53 H 0.5708 0.1193 0.8902 0.044 Uiso 1 1 calc R
C54 C 0.7728(4) 0.21456(17) 0.7812(2) 0.0432(10) Uani 1 1 d .
C55 C 0.7367(5) 0.2633(2) 0.7638(2) 0.0568(13) Uani 1 1 d .
H55 H 0.7028 0.2855 0.7965 0.068 Uiso 1 1 calc R
C56 C 0.7490(6) 0.2806(2) 0.6990(3) 0.0791(18) Uani 1 1 d .
H56 H 0.7238 0.3145 0.6872 0.095 Uiso 1 1 calc R
C57 C 0.7984(6) 0.2481(3) 0.6516(3) 0.089(2) Uani 1 1 d .
H57 H 0.8060 0.2595 0.6069 0.107 Uiso 1 1 calc R
C58 C 0.8368(7) 0.1990(3) 0.6691(3) 0.086(2) Uani 1 1 d .
H58 H 0.8735 0.1774 0.6366 0.103 Uiso 1 1 calc R
C59 C 0.8222(5) 0.1808(2) 0.7333(3) 0.0642(15) Uani 1 1 d .
H59 H 0.8449 0.1467 0.7448 0.077 Uiso 1 1 calc R
C60 C 0.6207(4) 0.22281(16) 0.8986(3) 0.0489(12) Uani 1 1 d .
C61 C 0.6208(5) 0.2487(2) 0.9579(3) 0.0664(15) Uani 1 1 d .
H61 H 0.6953 0.2541 0.9813 0.080 Uiso 1 1 calc R
C62 C 0.5119(8) 0.2670(2) 0.9832(4) 0.100(3) Uani 1 1 d .
H62 H 0.5105 0.2834 1.0254 0.119 Uiso 1 1 calc R
C63 C 0.4081(8) 0.2617(3) 0.9482(6) 0.115(4) Uani 1 1 d .
H63 H 0.3341 0.2758 0.9650 0.138 Uiso 1 1 calc R
C64 C 0.4071(6) 0.2371(3) 0.8906(6) 0.106(3) Uani 1 1 d .
H64 H 0.3317 0.2331 0.8676 0.127 Uiso 1 1 calc R
C65 C 0.5131(5) 0.2171(2) 0.8627(4) 0.0794(19) Uani 1 1 d .
H65 H 0.5119 0.2002 0.8209 0.095 Uiso 1 1 calc R
C1S C 0.1161(7) 0.2544(3) 0.7426(3) 0.0862(19) Uiso 1 1 d .
H1S1 H 0.0361 0.2695 0.7323 0.129 Uiso 1 1 calc R
H1S2 H 0.1579 0.2756 0.7759 0.129 Uiso 1 1 calc R
H1S3 H 0.1049 0.2194 0.7599 0.129 Uiso 1 1 calc R
C2S C 0.1889(6) 0.2524(2) 0.6832(3) 0.0709(15) Uiso 1 1 d .
C3S C 0.2538(6) 0.3747(2) 0.8261(3) 0.0771(17) Uiso 1 1 d .
H3S1 H 0.3008 0.3440 0.8135 0.116 Uiso 1 1 calc R
H3S2 H 0.2912 0.4053 0.8062 0.116 Uiso 1 1 calc R
H3S3 H 0.1694 0.3712 0.8100 0.116 Uiso 1 1 calc R
C4S C 0.2536(6) 0.3794(2) 0.8927(3) 0.0700(15) Uiso 1 1 d .
N1 N 0.2545(3) 0.96676(11) 0.86664(14) 0.0251(6) Uani 1 1 d .
N2 N 0.4431(3) 0.98178(13) 0.78613(15) 0.0350(8) Uani 1 1 d .
N3 N 0.1773(3) 1.05094(12) 0.80412(15) 0.0297(7) Uani 1 1 d .
N4 N 0.1414(3) 0.92369(11) 0.76409(15) 0.0289(7) Uani 1 1 d .
N5 N 0.2741(3) 1.00414(13) 0.66976(17) 0.0369(8) Uani 1 1 d .
N1S N 0.2467(6) 0.2499(3) 0.6382(3) 0.1061(19) Uiso 1 1 d .
N2S N 0.2556(6) 0.3802(3) 0.9500(3) 0.1054(19) Uiso 1 1 d .
Ni1 Ni 0.25656(4) 0.985459(18) 0.76623(2) 0.02885(16) Uani 1 1 d .
O1 O 0.6336(3) 0.97299(15) 0.73674(19) 0.0649(10) Uani 1 1 d .
O2 O 0.1167(3) 1.13497(11) 0.78462(15) 0.0485(8) Uani 1 1 d .
O3 O 0.0233(3) 0.86286(13) 0.70749(17) 0.0573(9) Uani 1 1 d .
P1 P 0.76005(10) 0.19501(4) 0.86597(5) 0.0373(3) Uani 1 1 d .

loop_
_atom_site_aniso_label
_atom_site_aniso_U_11
_atom_site_aniso_U_22
_atom_site_aniso_U_33
_atom_site_aniso_U_23
_atom_site_aniso_U_13
_atom_site_aniso_U_12
C1 0.030(2) 0.0285(19) 0.0288(19) -0.0079(15) -0.0044(15) 0.0019(15)
C2 0.036(2) 0.033(2) 0.040(2) -0.0009(18) -0.0081(18) -0.0070(17)
C3 0.044(3) 0.030(2) 0.059(3) 0.001(2) -0.021(2) -0.0004(18)
C4 0.044(3) 0.044(2) 0.050(3) -0.019(2) -0.017(2) 0.015(2)
C5 0.029(2) 0.060(3) 0.034(2) -0.014(2) -0.0050(17) 0.0092(19)
C6 0.030(2) 0.043(2) 0.0263(19) -0.0106(17) -0.0058(16) -0.0002(16)
C7 0.032(2) 0.065(3) 0.036(2) -0.007(2) 0.0006(19) -0.004(2)
C8 0.037(2) 0.066(3) 0.031(2) 0.007(2) 0.0011(18) -0.011(2)
C9 0.077(4) 0.092(4) 0.049(3) 0.005(3) 0.020(3) -0.013(3)
C10 0.140(7) 0.114(6) 0.064(4) 0.032(4) 0.044(4) -0.029(5)
C11 0.116(6) 0.081(4) 0.074(4) 0.027(4) 0.020(4) -0.001(4)
C12 0.069(3) 0.060(3) 0.056(3) 0.013(3) 0.002(3) -0.013(3)
C13 0.044(3) 0.058(3) 0.042(2) 0.004(2) 0.005(2) -0.016(2)
C14 0.0237(18) 0.0295(19) 0.0245(17) -0.0027(15) 0.0051(14) -0.0066(14)
C15 0.0273(19) 0.034(2) 0.0278(18) 0.0013(16) 0.0012(15) -0.0033(15)
C16 0.031(2) 0.040(2) 0.030(2) -0.0066(17) 0.0009(16) -0.0070(16)
C17 0.042(2) 0.033(2) 0.035(2) -0.0086(17) 0.0077(18) -0.0117(17)
C18 0.038(2) 0.0274(19) 0.034(2) 0.0025(16) 0.0048(17) -0.0005(16)
C19 0.0248(19) 0.0314(19) 0.0286(19) -0.0004(15) 0.0073(15) -0.0020(14)
C20 0.030(2) 0.037(2) 0.033(2) 0.0010(17) 0.0060(17) 0.0004(17)
C21 0.035(2) 0.047(2) 0.034(2) 0.0060(18) 0.0018(18) 0.0151(19)
C22 0.055(3) 0.051(3) 0.041(3) 0.014(2) -0.001(2) 0.009(2)
C23 0.079(4) 0.073(4) 0.041(3) 0.020(3) -0.001(3) 0.024(3)
C24 0.075(4) 0.075(4) 0.051(3) -0.004(3) -0.023(3) 0.021(3)
C25 0.052(3) 0.079(4) 0.057(3) -0.011(3) -0.017(3) 0.008(3)
C26 0.039(2) 0.050(3) 0.042(2) -0.001(2) -0.0080(19) 0.0068(19)
C27 0.0236(18) 0.0227(17) 0.0309(19) 0.0008(15) 0.0008(15) -0.0008(14)
C28 0.033(2) 0.0276(18) 0.0272(19) 0.0015(15) 0.0005(16) -0.0033(15)
C29 0.032(2) 0.035(2) 0.035(2) 0.0033(17) 0.0065(17) -0.0012(16)
C30 0.027(2) 0.033(2) 0.048(2) 0.0024(18) 0.0046(17) -0.0056(16)
C31 0.032(2) 0.032(2) 0.040(2) -0.0034(17) -0.0007(17) -0.0051(16)
C32 0.0283(19) 0.0236(18) 0.035(2) -0.0021(15) 0.0002(16) -0.0015(14)
C33 0.031(2) 0.033(2) 0.040(2) -0.0064(18) -0.0036(17) -0.0012(16)
C34 0.040(2) 0.0276(19) 0.038(2) -0.0108(17) -0.0037(18) 0.0029(16)
C35 0.041(2) 0.048(2) 0.039(2) -0.0083(19) -0.0026(19) 0.0061(19)
C36 0.041(3) 0.078(4) 0.057(3) -0.008(3) 0.003(2) 0.018(2)
C37 0.056(3) 0.087(4) 0.048(3) -0.015(3) 0.013(2) 0.007(3)
C38 0.059(3) 0.077(4) 0.034(2) -0.012(2) -0.004(2) 0.016(3)
C39 0.046(3) 0.058(3) 0.042(2) -0.016(2) -0.008(2) 0.004(2)
C40 0.049(3) 0.057(3) 0.032(2) 0.003(2) 0.002(2) 0.001(2)
C41 0.109(5) 0.102(5) 0.049(3) 0.021(3) 0.028(3) 0.002(4)
C42 0.035(2) 0.037(2) 0.037(2) 0.0058(18) 0.0048(17) 0.0056(17)
C43 0.047(3) 0.047(3) 0.055(3) 0.021(2) 0.000(2) -0.003(2)
C44 0.056(3) 0.050(3) 0.072(3) 0.016(3) 0.000(3) -0.015(2)
C45 0.045(3) 0.056(3) 0.065(3) -0.001(3) -0.009(2) -0.004(2)
C46 0.067(3) 0.045(3) 0.050(3) 0.009(2) -0.005(2) 0.004(2)
C47 0.054(3) 0.033(2) 0.049(3) 0.011(2) -0.001(2) -0.003(2)
C48 0.034(2) 0.032(2) 0.036(2) 0.0054(17) 0.0015(17) 0.0030(16)
C49 0.031(2) 0.038(2) 0.044(2) 0.0036(18) 0.0067(18) 0.0039(17)
C50 0.045(3) 0.043(2) 0.037(2) 0.0010(18) 0.0060(19) 0.0152(19)
C51 0.044(2) 0.033(2) 0.037(2) 0.0023(17) 0.0005(19) 0.0031(18)
C52 0.040(2) 0.044(2) 0.039(2) 0.0064(19) -0.0053(18) -0.0039(19)
C53 0.030(2) 0.043(2) 0.038(2) 0.0024(18) -0.0011(17) 0.0039(17)
C54 0.039(2) 0.048(3) 0.042(2) 0.014(2) -0.0028(19) 0.0045(19)
C55 0.073(4) 0.052(3) 0.046(3) 0.012(2) -0.006(2) 0.000(2)
C56 0.098(5) 0.071(4) 0.068(4) 0.034(3) -0.030(3) -0.007(3)
C57 0.095(5) 0.124(6) 0.048(3) 0.038(4) 0.007(3) 0.025(4)
C58 0.098(5) 0.110(5) 0.050(3) 0.020(3) 0.012(3) 0.030(4)
C59 0.061(3) 0.083(4) 0.049(3) 0.019(3) 0.005(2) 0.021(3)
C60 0.042(3) 0.037(2) 0.068(3) 0.016(2) 0.012(2) 0.0130(19)
C61 0.072(4) 0.051(3) 0.076(4) 0.017(3) 0.032(3) 0.017(3)
C62 0.113(6) 0.069(4) 0.118(6) 0.033(4) 0.070(5) 0.046(4)
C63 0.081(5) 0.065(5) 0.200(11) 0.058(6) 0.075(7) 0.039(4)
C64 0.048(4) 0.058(4) 0.212(10) 0.044(5) 0.017(5) 0.018(3)
C65 0.040(3) 0.050(3) 0.148(6) 0.009(3) -0.003(3) 0.009(2)
N1 0.0243(15) 0.0256(15) 0.0253(15) -0.0005(12) -0.0013(12) -0.0012(12)
N2 0.0300(18) 0.049(2) 0.0263(16) 0.0005(15) 0.0019(14) 0.0003(14)
N3 0.0307(17) 0.0328(16) 0.0257(16) 0.0020(13) 0.0019(13) 0.0019(13)
N4 0.0292(16) 0.0289(16) 0.0286(16) -0.0039(13) -0.0024(13) -0.0031(13)
N5 0.0356(19) 0.0423(19) 0.0328(19) -0.0028(15) 0.0002(15) 0.0002(15)
Ni1 0.0312(3) 0.0311(3) 0.0242(3) -0.00106(19) -0.00053(19) -0.0017(2)
O1 0.045(2) 0.080(2) 0.070(2) -0.0002(19) 0.0269(18) 0.0055(17)
O2 0.065(2) 0.0358(16) 0.0451(17) 0.0048(13) -0.0001(15) 0.0128(14)
O3 0.0447(18) 0.068(2) 0.059(2) -0.0331(17) 0.0071(15) -0.0198(16)
P1 0.0356(6) 0.0342(5) 0.0422(6) 0.0089(5) 0.0046(5) 0.0052(4)

loop_
_atom_type_symbol
_atom_type_description
_atom_type_scat_dispersion_real
_atom_type_scat_dispersion_imag
_atom_type_scat_source
C C 0.0033 0.0016 'International Tables Vol C Tables 4.2.6.8 and 6.1.1.4'
H H 0.0000 0.0000 'International Tables Vol C Tables 4.2.6.8 and 6.1.1.4'
N N 0.0061 0.0033 'International Tables Vol C Tables 4.2.6.8 and 6.1.1.4'
O O 0.0106 0.0060 'International Tables Vol C Tables 4.2.6.8 and 6.1.1.4'
P P 0.1023 0.0942 'International Tables Vol C Tables 4.2.6.8 and 6.1.1.4'
Ni Ni 0.3393 1.1124 'International Tables Vol C Tables 4.2.6.8 and 6.1.1.4'

loop_
_geom_angle_atom_site_label_1
_geom_angle_atom_site_label_2
_geom_angle_atom_site_label_3
_geom_angle
C2 C1 C6 121.0(4)
C2 C1 N1 122.7(3)
C6 C1 N1 116.3(3)
C3 C2 C1 120.4(4)
C4 C3 C2 119.8(4)
C3 C4 C5 120.8(4)
C6 C5 C4 120.7(4)
C5 C6 C1 117.3(4)
C5 C6 N2 128.3(4)
C1 C6 N2 114.4(3)
O1 C7 N2 126.2(4)
O1 C7 C8 117.9(4)
N2 C7 C8 115.9(4)
C13 C8 C9 118.4(5)
C13 C8 C7 123.4(4)
C9 C8 C7 118.1(5)
C8 C9 C10 118.3(6)
C11 C10 C9 122.2(6)
C10 C11 C12 119.5(6)
C11 C12 C13 118.6(6)
C8 C13 C12 122.8(4)
C15 C14 C19 121.8(3)
C15 C14 N1 122.6(3)
C19 C14 N1 115.6(3)
C14 C15 C16 120.9(4)
C17 C16 C15 118.4(4)
C16 C17 C18 121.8(4)
C19 C18 C17 120.9(4)
C18 C19 N3 128.2(3)
C18 C19 C14 116.1(3)
N3 C19 C14 115.5(3)
O2 C20 N3 126.1(4)
O2 C20 C21 118.0(4)
N3 C20 C21 115.9(3)
C26 C21 C22 118.3(4)
C26 C21 C20 122.6(4)
C22 C21 C20 119.2(4)
C23 C22 C21 120.6(5)
C24 C23 C22 120.6(5)
C23 C24 C25 119.7(5)
C24 C25 C26 119.8(5)
C25 C26 C21 120.8(5)
C28 C27 C32 122.3(3)
C28 C27 N1 121.3(3)
C32 C27 N1 116.4(3)
C29 C28 C27 119.9(3)
C28 C29 C30 118.4(4)
C31 C30 C29 122.2(4)
C30 C31 C32 120.3(4)
C27 C32 C31 116.9(3)
C27 C32 N4 115.3(3)
C31 C32 N4 127.8(3)
O3 C33 N4 127.7(4)
O3 C33 C34 116.6(3)
N4 C33 C34 115.6(3)
C39 C34 C35 118.9(4)
C39 C34 C33 120.6(4)
C35 C34 C33 120.5(4)
C36 C35 C34 120.1(4)
C35 C36 C37 120.3(5)
C38 C37 C36 119.7(5)
C37 C38 C39 120.6(4)
C34 C39 C38 120.3(4)
N5 C40 C41 179.7(6)
C47 C42 C43 117.7(4)
C47 C42 P1 121.7(3)
C43 C42 P1 120.3(3)
C44 C43 C42 120.5(4)
C43 C44 C45 121.1(5)
C46 C45 C44 119.3(5)
C47 C46 C45 120.1(4)
C46 C47 C42 121.2(4)
C53 C48 C49 119.5(4)
C53 C48 P1 121.8(3)
C49 C48 P1 118.6(3)
C50 C49 C48 120.1(4)
C49 C50 C51 119.7(4)
C52 C51 C50 119.8(4)
C53 C52 C51 121.4(4)
C52 C53 C48 119.5(4)
C55 C54 C59 120.5(4)
C55 C54 P1 118.9(4)
C59 C54 P1 120.5(3)
C54 C55 C56 120.7(5)
C57 C56 C55 119.4(5)
C56 C57 C58 120.2(5)
C59 C58 C57 120.9(6)
C58 C59 C54 118.2(5)
C61 C60 C65 120.4(5)
C61 C60 P1 120.9(4)
C65 C60 P1 118.8(4)
C60 C61 C62 119.5(7)
C63 C62 C61 119.9(8)
C64 C63 C62 121.0(7)
C63 C64 C65 122.0(8)
C60 C65 C64 117.1(7)
N1S C2S C1S 178.3(8)
N2S C4S C3S 175.5(7)
C14 N1 C27 114.3(3)
C14 N1 C1 114.8(3)
C27 N1 C1 114.4(3)
C14 N1 Ni1 104.1(2)
C27 N1 Ni1 105.4(2)
C1 N1 Ni1 101.9(2)
C7 N2 C6 120.8(4)
C7 N2 Ni1 128.4(3)
C6 N2 Ni1 103.8(2)
C20 N3 C19 122.4(3)
C20 N3 Ni1 126.1(2)
C19 N3 Ni1 107.2(2)
C33 N4 C32 121.5(3)
C33 N4 Ni1 128.9(3)
C32 N4 Ni1 109.1(2)
C40 N5 Ni1 170.4(4)
N5 Ni1 N4 103.27(13)
N5 Ni1 N3 101.55(13)
N4 Ni1 N3 113.45(12)
N5 Ni1 N2 95.84(13)
N4 Ni1 N2 124.93(13)
N3 Ni1 N2 112.35(13)
N5 Ni1 N1 175.14(13)
N4 Ni1 N1 80.13(12)
N3 Ni1 N1 80.01(11)
N2 Ni1 N1 79.33(12)
C42 P1 C54 110.9(2)
C42 P1 C48 108.59(19)
C54 P1 C48 111.7(2)
C42 P1 C60 108.5(2)
C54 P1 C60 107.5(2)
C48 P1 C60 109.56(19)

loop_
_geom_bond_atom_site_label_1
_geom_bond_atom_site_label_2
_geom_bond_distance
C1 C2 1.378(5)
C1 C6 1.417(5)
C1 N1 1.461(5)
C2 C3 1.368(6)
C3 C4 1.367(7)
C4 C5 1.396(7)
C5 C6 1.383(6)
C6 N2 1.426(5)
C7 O1 1.251(6)
C7 N2 1.350(5)
C7 C8 1.489(7)
C8 C13 1.374(7)
C8 C9 1.394(7)
C9 C10 1.416(10)
C10 C11 1.357(10)
C11 C12 1.384(8)
C12 C13 1.393(7)
C14 C15 1.367(5)
C14 C19 1.425(5)
C14 N1 1.449(5)
C15 C16 1.386(5)
C16 C17 1.365(6)
C17 C18 1.395(6)
C18 C19 1.392(5)
C19 N3 1.406(5)
C20 O2 1.250(5)
C20 N3 1.345(5)
C20 C21 1.493(6)
C21 C26 1.386(6)
C21 C22 1.396(6)
C22 C23 1.373(7)
C23 C24 1.372(9)
C24 C25 1.383(8)
C25 C26 1.386(7)
C27 C28 1.386(5)
C27 C32 1.396(5)
C27 N1 1.461(4)
C28 C29 1.383(5)
C29 C30 1.386(6)
C30 C31 1.373(5)
C31 C32 1.407(5)
C32 N4 1.417(5)
C33 O3 1.263(5)
C33 N4 1.337(5)
C33 C34 1.495(6)
C34 C39 1.375(6)
C34 C35 1.401(6)
C35 C36 1.380(6)
C36 C37 1.381(7)
C37 C38 1.364(7)
C38 C39 1.392(6)
C40 N5 1.127(5)
C40 C41 1.473(7)
C42 C47 1.394(6)
C42 C43 1.409(6)
C42 P1 1.783(4)
C43 C44 1.351(7)
C44 C45 1.388(7)
C45 C46 1.376(7)
C46 C47 1.371(7)
C48 C53 1.389(6)
C48 C49 1.400(5)
C48 P1 1.786(4)
C49 C50 1.368(6)
C50 C51 1.389(6)
C51 C52 1.373(6)
C52 C53 1.356(6)
C54 C55 1.371(7)
C54 C59 1.412(7)
C54 P1 1.786(4)
C55 C56 1.388(7)
C56 C57 1.385(9)
C57 C58 1.389(9)
C58 C59 1.386(7)
C60 C61 1.371(8)
C60 C65 1.385(8)
C60 P1 1.809(4)
C61 C62 1.380(8)
C62 C63 1.341(13)
C63 C64 1.324(13)
C64 C65 1.389(9)
C1S C2S 1.438(9)
C2S N1S 1.108(8)
C3S C4S 1.347(9)
C4S N2S 1.155(8)
N1 Ni1 2.080(3)
N2 Ni1 2.078(3)
N3 Ni1 2.056(3)
N4 Ni1 2.039(3)
N5 Ni1 2.012(3)

loop_
_geom_torsion_atom_site_label_1
_geom_torsion_atom_site_label_2
_geom_torsion_atom_site_label_3
_geom_torsion_atom_site_label_4
_geom_torsion
C6 C1 C2 C3 -0.7(6)
N1 C1 C2 C3 177.2(3)
C1 C2 C3 C4 -0.2(6)
C2 C3 C4 C5 1.3(6)
C3 C4 C5 C6 -1.4(6)
C4 C5 C6 C1 0.5(6)
C4 C5 C6 N2 -177.4(4)
C2 C1 C6 C5 0.5(5)
N1 C1 C6 C5 -177.5(3)
C2 C1 C6 N2 178.8(3)
N1 C1 C6 N2 0.8(5)
O1 C7 C8 C13 -158.7(4)
N2 C7 C8 C13 18.6(6)
O1 C7 C8 C9 19.3(7)
N2 C7 C8 C9 -163.5(4)
C13 C8 C9 C10 -3.4(8)
C7 C8 C9 C10 178.5(6)
C8 C9 C10 C11 3.6(12)
C9 C10 C11 C12 -3.3(12)
C10 C11 C12 C13 2.7(10)
C9 C8 C13 C12 3.1(7)
C7 C8 C13 C12 -178.9(4)
C11 C12 C13 C8 -2.7(8)
C19 C14 C15 C16 1.0(5)
N1 C14 C15 C16 179.8(3)
C14 C15 C16 C17 0.6(6)
C15 C16 C17 C18 -0.9(6)
C16 C17 C18 C19 -0.5(6)
C17 C18 C19 N3 -174.2(3)
C17 C18 C19 C14 2.0(5)
C15 C14 C19 C18 -2.3(5)
N1 C14 C19 C18 178.8(3)
C15 C14 C19 N3 174.4(3)
N1 C14 C19 N3 -4.5(4)
O2 C20 C21 C26 -135.5(4)
N3 C20 C21 C26 44.2(5)
O2 C20 C21 C22 42.7(5)
N3 C20 C21 C22 -137.6(4)
C26 C21 C22 C23 -3.9(6)
C20 C21 C22 C23 177.8(4)
C21 C22 C23 C24 1.0(8)
C22 C23 C24 C25 3.3(8)
C23 C24 C25 C26 -4.7(8)
C24 C25 C26 C21 1.7(7)
C22 C21 C26 C25 2.5(6)
C20 C21 C26 C25 -179.2(4)
C32 C27 C28 C29 0.7(5)
N1 C27 C28 C29 -179.6(3)
C27 C28 C29 C30 0.8(6)
C28 C29 C30 C31 -1.7(6)
C29 C30 C31 C32 1.2(6)
C28 C27 C32 C31 -1.2(5)
N1 C27 C32 C31 179.0(3)
C28 C27 C32 N4 177.6(3)
N1 C27 C32 N4 -2.2(5)
C30 C31 C32 C27 0.3(5)
C30 C31 C32 N4 -178.3(4)
O3 C33 C34 C39 45.0(6)
N4 C33 C34 C39 -136.5(4)
O3 C33 C34 C35 -132.2(4)
N4 C33 C34 C35 46.2(5)
C39 C34 C35 C36 1.8(6)
C33 C34 C35 C36 179.0(4)
C34 C35 C36 C37 -0.8(7)
C35 C36 C37 C38 0.2(8)
C36 C37 C38 C39 -0.7(8)
C35 C34 C39 C38 -2.2(6)
C33 C34 C39 C38 -179.5(4)
C37 C38 C39 C34 1.7(8)
C47 C42 C43 C44 0.6(7)
P1 C42 C43 C44 174.5(4)
C42 C43 C44 C45 -1.0(8)
C43 C44 C45 C46 1.5(8)
C44 C45 C46 C47 -1.5(7)
C45 C46 C47 C42 1.1(7)
C43 C42 C47 C46 -0.6(6)
P1 C42 C47 C46 -174.4(4)
C53 C48 C49 C50 0.0(6)
P1 C48 C49 C50 -177.2(3)
C48 C49 C50 C51 1.3(6)
C49 C50 C51 C52 -2.3(6)
C50 C51 C52 C53 2.0(6)
C51 C52 C53 C48 -0.7(6)
C49 C48 C53 C52 -0.3(6)
P1 C48 C53 C52 176.8(3)
C59 C54 C55 C56 -0.6(8)
P1 C54 C55 C56 177.8(5)
C54 C55 C56 C57 0.0(9)
C55 C56 C57 C58 -1.0(11)
C56 C57 C58 C59 2.5(12)
C57 C58 C59 C54 -3.0(11)
C55 C54 C59 C58 2.1(8)
P1 C54 C59 C58 -176.3(5)
C65 C60 C61 C62 3.1(7)
P1 C60 C61 C62 -176.4(4)
C60 C61 C62 C63 -3.4(9)
C61 C62 C63 C64 2.8(11)
C62 C63 C64 C65 -1.9(11)
C61 C60 C65 C64 -2.1(8)
P1 C60 C65 C64 177.4(4)
C63 C64 C65 C60 1.5(9)
C15 C14 N1 C27 98.5(4)
C19 C14 N1 C27 -82.6(4)
C15 C14 N1 C1 -36.6(4)
C19 C14 N1 C1 142.3(3)
C15 C14 N1 Ni1 -147.1(3)
C19 C14 N1 Ni1 31.8(3)
C28 C27 N1 C14 -39.1(4)
C32 C27 N1 C14 140.6(3)
C28 C27 N1 C1 96.1(4)
C32 C27 N1 C1 -84.1(4)
C28 C27 N1 Ni1 -152.8(3)
C32 C27 N1 Ni1 27.0(3)
C2 C1 N1 C14 103.1(4)
C6 C1 N1 C14 -78.9(4)
C2 C1 N1 C27 -31.9(5)
C6 C1 N1 C27 146.1(3)
C2 C1 N1 Ni1 -145.0(3)
C6 C1 N1 Ni1 32.9(3)
O1 C7 N2 C6 10.7(7)
C8 C7 N2 C6 -166.3(3)
O1 C7 N2 Ni1 -135.2(4)
C8 C7 N2 Ni1 47.8(5)
C5 C6 N2 C7 -9.5(6)
C1 C6 N2 C7 172.5(4)
C5 C6 N2 Ni1 143.7(4)
C1 C6 N2 Ni1 -34.4(3)
O2 C20 N3 C19 3.2(6)
C21 C20 N3 C19 -176.6(3)
O2 C20 N3 Ni1 -150.7(3)
C21 C20 N3 Ni1 29.5(5)
C18 C19 N3 C20 -8.0(6)
C14 C19 N3 C20 175.8(3)
C18 C19 N3 Ni1 150.1(3)
C14 C19 N3 Ni1 -26.1(4)
O3 C33 N4 C32 9.4(6)
C34 C33 N4 C32 -168.9(3)
O3 C33 N4 Ni1 -161.4(3)
C34 C33 N4 Ni1 20.4(5)
C27 C32 N4 C33 162.8(3)
C31 C32 N4 C33 -18.6(6)
C27 C32 N4 Ni1 -24.9(4)
C31 C32 N4 Ni1 153.7(3)
C41 C40 N5 Ni1 -112(100)
C40 N5 Ni1 N4 -139(2)
C40 N5 Ni1 N3 103(2)
C40 N5 Ni1 N2 -11(2)
C40 N5 Ni1 N1 -5(3)
C33 N4 Ni1 N5 19.2(4)
C32 N4 Ni1 N5 -152.5(2)
C33 N4 Ni1 N3 128.2(3)
C32 N4 Ni1 N3 -43.4(3)
C33 N4 Ni1 N2 -87.8(4)
C32 N4 Ni1 N2 100.6(2)
C33 N4 Ni1 N1 -157.3(3)
C32 N4 Ni1 N1 31.1(2)
C20 N3 Ni1 N5 16.0(3)
C19 N3 Ni1 N5 -141.1(2)
C20 N3 Ni1 N4 -94.1(3)
C19 N3 Ni1 N4 108.8(2)
C20 N3 Ni1 N2 117.3(3)
C19 N3 Ni1 N2 -39.8(3)
C20 N3 Ni1 N1 -168.7(3)
C19 N3 Ni1 N1 34.2(2)
C7 N2 Ni1 N5 11.2(4)
C6 N2 Ni1 N5 -139.1(2)
C7 N2 Ni1 N4 121.9(4)
C6 N2 Ni1 N4 -28.4(3)
C7 N2 Ni1 N3 -93.8(4)
C6 N2 Ni1 N3 115.8(2)
C7 N2 Ni1 N1 -168.3(4)
C6 N2 Ni1 N1 41.4(2)
C14 N1 Ni1 N5 73.9(15)
C27 N1 Ni1 N5 -165.5(14)
C1 N1 Ni1 N5 -45.8(16)
C14 N1 Ni1 N4 -151.4(2)
C27 N1 Ni1 N4 -30.8(2)
C1 N1 Ni1 N4 88.9(2)
C14 N1 Ni1 N3 -35.2(2)
C27 N1 Ni1 N3 85.4(2)
C1 N1 Ni1 N3 -154.9(2)
C14 N1 Ni1 N2 80.0(2)
C27 N1 Ni1 N2 -159.4(2)
C1 N1 Ni1 N2 -39.7(2)
C47 C42 P1 C54 -154.6(3)
C43 C42 P1 C54 31.7(4)
C47 C42 P1 C48 -31.5(4)
C43 C42 P1 C48 154.8(3)
C47 C42 P1 C60 87.5(4)
C43 C42 P1 C60 -86.2(4)
C55 C54 P1 C42 -81.0(4)
C59 C54 P1 C42 97.3(4)
C55 C54 P1 C48 157.7(4)
C59 C54 P1 C48 -24.0(5)
C55 C54 P1 C60 37.4(5)
C59 C54 P1 C60 -144.2(4)
C53 C48 P1 C42 135.5(3)
C49 C48 P1 C42 -47.3(4)
C53 C48 P1 C54 -101.8(4)
C49 C48 P1 C54 75.3(4)
C53 C48 P1 C60 17.2(4)
C49 C48 P1 C60 -165.6(3)
C61 C60 P1 C42 -11.1(4)
C65 C60 P1 C42 169.4(4)
C61 C60 P1 C54 -131.1(4)
C65 C60 P1 C54 49.4(4)
C61 C60 P1 C48 107.3(4)
C65 C60 P1 C48 -72.2(4)
